data_4308254
loop_
_publ_author_name
'Rachel Shaw'
'Rebecca H. Laye'
'Leigh F. Jones'
'David M. Low'
'Caytie Talbot-Eeckelaers'
'Qiang Wei'
'Constantinos J. Milios'
'Simon Teat'
'Madeleine Helliwell'
'James Raftery'
'Marco Evangelisti'
'Marco Affronte'
'David Collison'
'Euan K. Brechin'
'Eric J. L. McInnes'

_publ_section_title
;
1,2,3-Triazolate-Bridged Tetradecametallic Transition Metal Clusters
[M14(L)6O6(OMe)18X6] (M = FeIII, CrIII and VIII/IV) and Related Compounds:
Ground-State Spins Ranging from S=0 to S=25 and Spin-Enhanced
Magnetocaloric Effect
;
_journal_name_full 'Inorganic Chemistry'
_journal_page_first 4968
_journal_page_last 4978
_journal_paper_doi 10.1021/ic070320k
_journal_volume 46
_journal_year 2007
_chemical_formula_sum 'C56 H58 Cl8 Fe14 N21 Na0 O25'
_chemical_formula_weight 2490.73
_space_group_IT_number 62
_symmetry_cell_setting orthorhombic
_symmetry_space_group_name_Hall '-P 2ac 2n'
_symmetry_space_group_name_H-M 'P n m a'
_atom_sites_solution_hydrogens geom
_atom_sites_solution_primary direct
_atom_sites_solution_secondary difmap
_audit_creation_method SHELXL-97
_cell_angle_alpha 90.00
_cell_angle_beta 90.00
_cell_angle_gamma 90.00
_cell_formula_units_Z 4
_cell_length_a 21.848(2)
_cell_length_b 24.513(2)
_cell_length_c 17.3350(10)
_cell_measurement_reflns_used 2210
_cell_measurement_temperature 293(2)
_cell_measurement_theta_max 18.5465
_cell_measurement_theta_min 2.2385
_cell_volume 9283.9(13)
_computing_cell_refinement 'Bruker SMART'
_computing_data_collection 'Bruker SMART'
_computing_data_reduction 'Bruker SAINT'
_computing_molecular_graphics 'Bruker SHELXTL'
_computing_publication_material 'Bruker SHELXTL'
_computing_structure_refinement 'SHELXL-97 (Sheldrick, 1997)'
_computing_structure_solution 'SHELXS-97 (Sheldrick, 1990)'
_diffrn_ambient_temperature 100(2)
_diffrn_measured_fraction_theta_full 1.000
_diffrn_measured_fraction_theta_max 1.000
_diffrn_measurement_device_type 'CCD area detector'
_diffrn_measurement_method 'phi and omega scans'
_diffrn_radiation_monochromator graphite
_diffrn_radiation_source 'fine-focus sealed tube'
_diffrn_radiation_type MoK\a
_diffrn_radiation_wavelength 0.71073
_diffrn_reflns_av_R_equivalents 0.1557
_diffrn_reflns_av_sigmaI/netI 0.1918
_diffrn_reflns_limit_h_max 27
_diffrn_reflns_limit_h_min -27
_diffrn_reflns_limit_k_max 30
_diffrn_reflns_limit_k_min -15
_diffrn_reflns_limit_l_max 21
_diffrn_reflns_limit_l_min -21
_diffrn_reflns_number 52653
_diffrn_reflns_theta_full 26.37
_diffrn_reflns_theta_max 26.37
_diffrn_reflns_theta_min 1.44
_exptl_absorpt_coefficient_mu 2.421
_exptl_absorpt_correction_T_max 0.9309
_exptl_absorpt_correction_T_min 0.6431
_exptl_absorpt_correction_type none
_exptl_absorpt_process_details SADABS
_exptl_crystal_colour black
_exptl_crystal_density_diffrn 1.782
_exptl_crystal_density_meas 0
_exptl_crystal_density_method 'not measured'
_exptl_crystal_description needle
_exptl_crystal_F_000 4964
_exptl_crystal_size_max 0.20
_exptl_crystal_size_mid 0.10
_exptl_crystal_size_min 0.03
_refine_diff_density_max 1.822
_refine_diff_density_min -1.608
_refine_diff_density_rms 0.173
_refine_ls_extinction_method none
_refine_ls_goodness_of_fit_ref 0.949
_refine_ls_hydrogen_treatment constr
_refine_ls_matrix_type full
_refine_ls_number_parameters 534
_refine_ls_number_reflns 9723
_refine_ls_number_restraints 0
_refine_ls_restrained_S_all 0.949
_refine_ls_R_factor_all 0.1658
_refine_ls_R_factor_gt 0.0730
_refine_ls_shift/su_max 0.011
_refine_ls_shift/su_mean 0.000
_refine_ls_structure_factor_coef Fsqd
_refine_ls_weighting_details 'calc w=1/[\s^2^(Fo^2^)+(0.1015P)^2^+0.0000P] where P=(Fo^2^+2Fc^2^)/3'
_refine_ls_weighting_scheme calc
_refine_ls_wR_factor_gt 0.2084
_refine_ls_wR_factor_ref 0.2426
_reflns_number_gt 4034
_reflns_number_total 9723
_reflns_threshold_expression >2sigma(I)
_cod_data_source_file ic070320k-file005.cif
_cod_data_source_block s1714r
_cod_depositor_comments
;
 Removing the '_publ_author' data item since it was not found in the core
 CIF dictionary and the same information was already provided in the official
 bibliography data items. No information was lost by removing this data item.

 Antanas Vaitkus,
 2017-03-07

The following automatic conversions were performed:
'_symmetry_cell_setting' value 'Orthorhombic' changed to 'orthorhombic'
according to '/home/saulius/struct/CIF-dictionaries/cif_core.dic'
dictionary named 'cif_core.dic' version 2.4.1 from 2010-06-29.

Automatic conversion script
Id: cif_fix_enum 1527 2010-12-29 10:47:43Z saulius 
;
_cod_database_code 4308254

loop_
_publ_contact_author
'Dr Eric J. L. McInnes'
'Dr Euan K. Brechin'

loop_
_publ_contact_author_email
eric.mcinnes@manchester.ac.uk
ebrechin@staff.ed.ac.uk

loop_
_symmetry_equiv_pos_as_xyz
'x, y, z'
'-x+1/2, -y, z+1/2'
'x+1/2, -y+1/2, -z+1/2'
'-x, y+1/2, -z'
'-x, -y, -z'
'x-1/2, y, -z-1/2'
'-x-1/2, y-1/2, z-1/2'
'x, -y-1/2, z'

loop_
_atom_site_label
_atom_site_type_symbol
_atom_site_fract_x
_atom_site_fract_y
_atom_site_fract_z
_atom_site_U_iso_or_equiv
_atom_site_adp_type
_atom_site_occupancy
_atom_site_symmetry_multiplicity
_atom_site_calc_flag
_atom_site_refinement_flags
_atom_site_disorder_assembly
_atom_site_disorder_group
C1 C 0.2444(5) 0.3779(4) 0.8114(4) 0.037(3) Uani 1 1 d G . .
C2 C 0.2789(5) 0.4133(4) 0.8565(6) 0.077(6) Uani 1 1 d G . .
H2 H 0.3042 0.4389 0.8333 0.093 Uiso 1 1 calc R . .
C3 C 0.2754(5) 0.4103(4) 0.9365(6) 0.124(8) Uiso 1 1 d G . .
H3 H 0.2985 0.4340 0.9667 0.149 Uiso 1 1 calc R . .
C4 C 0.2376(6) 0.3719(5) 0.9713(4) 0.115(8) Uiso 1 1 d G . .
H4 H 0.2353 0.3699 1.0248 0.138 Uiso 1 1 calc R . .
C5 C 0.2031(5) 0.3365(4) 0.9261(5) 0.083(7) Uani 1 1 d G . .
H5 H 0.1778 0.3109 0.9494 0.099 Uiso 1 1 calc R . .
C6 C 0.2066(4) 0.3395(3) 0.8462(5) 0.041(3) Uani 1 1 d G . .
C7 C 0.3376(6) 0.4868(6) 0.4196(7) 0.045(4) Uani 1 1 d . . .
C8 C 0.3748(7) 0.5198(7) 0.3746(9) 0.071(6) Uani 1 1 d . . .
H8 H 0.3748 0.5192 0.3209 0.085 Uiso 1 1 calc R . .
C9 C 0.4113(11) 0.5534(10) 0.4173(14) 0.126(9) Uiso 1 1 d . . .
H9 H 0.4351 0.5784 0.3904 0.151 Uiso 1 1 calc R . .
C10 C 0.4164(11) 0.5537(10) 0.4979(14) 0.126(8) Uiso 1 1 d . . .
H10 H 0.4457 0.5751 0.5224 0.151 Uiso 1 1 calc R . .
C11 C 0.3771(8) 0.5216(8) 0.5399(11) 0.090(6) Uiso 1 1 d . . .
H11 H 0.3777 0.5223 0.5936 0.108 Uiso 1 1 calc R . .
C12 C 0.3370(7) 0.4886(6) 0.5012(8) 0.049(4) Uani 1 1 d . . .
C13 C 0.0350(6) 0.3575(5) 0.2738(7) 0.033(3) Uani 1 1 d . . .
C14 C 0.0255(6) 0.3788(6) 0.2006(8) 0.043(4) Uani 1 1 d . . .
H14 H 0.0340 0.3592 0.1560 0.052 Uiso 1 1 calc R . .
C15 C 0.0027(6) 0.4311(6) 0.1989(8) 0.050(4) Uani 1 1 d . . .
H15 H -0.0036 0.4478 0.1514 0.060 Uiso 1 1 calc R . .
C16 C -0.0108(6) 0.4590(6) 0.2637(8) 0.052(4) Uani 1 1 d . . .
H16 H -0.0275 0.4938 0.2591 0.063 Uiso 1 1 calc R . .
C17 C -0.0008(6) 0.4384(5) 0.3360(8) 0.040(3) Uani 1 1 d . . .
H17 H -0.0093 0.4586 0.3801 0.048 Uiso 1 1 calc R . .
C18 C 0.0223(5) 0.3861(5) 0.3400(7) 0.029(3) Uani 1 1 d . . .
C19 C -0.0399(5) 0.2786(5) 0.5818(7) 0.035(3) Uani 1 1 d . . .
C20 C -0.0836(6) 0.3094(7) 0.6185(8) 0.052(4) Uani 1 1 d . . .
H20 H -0.0828 0.3473 0.6186 0.062 Uiso 1 1 calc R . .
C21 C -0.1294(6) 0.2797(7) 0.6554(9) 0.070(5) Uani 1 1 d . . .
H21 H -0.1607 0.2982 0.6807 0.084 Uiso 1 1 calc R . .
C22 C 0.2028(6) 0.3288(6) 0.1545(7) 0.050(4) Uani 1 1 d . . .
H22A H 0.2255 0.3011 0.1277 0.075 Uiso 1 1 calc R . .
H22B H 0.2288 0.3598 0.1635 0.075 Uiso 1 1 calc R . .
H22C H 0.1683 0.3397 0.1240 0.075 Uiso 1 1 calc R . .
C23 C 0.3498(12) 0.3672(12) 0.2435(16) 0.160(11) Uiso 1 1 d . . .
C24 C 0.1002(7) 0.4117(6) 0.6725(8) 0.063(5) Uani 1 1 d . . .
H24A H 0.1338 0.4322 0.6516 0.095 Uiso 1 1 calc R . .
H24B H 0.1081 0.4037 0.7259 0.095 Uiso 1 1 calc R . .
H24C H 0.0632 0.4326 0.6683 0.095 Uiso 1 1 calc R . .
C25 C 0.1298(6) 0.4760(5) 0.4978(8) 0.043(3) Uani 1 1 d . . .
H25A H 0.0928 0.4891 0.5214 0.064 Uiso 1 1 calc R . .
H25B H 0.1340 0.4918 0.4474 0.064 Uiso 1 1 calc R . .
H25C H 0.1643 0.4862 0.5291 0.064 Uiso 1 1 calc R . .
C26 C 0.1659(6) 0.4218(5) 0.3147(7) 0.038(3) Uani 1 1 d . . .
H26A H 0.2004 0.4453 0.3069 0.056 Uiso 1 1 calc R . .
H26B H 0.1342 0.4413 0.3412 0.056 Uiso 1 1 calc R . .
H26C H 0.1508 0.4095 0.2656 0.056 Uiso 1 1 calc R . .
C27 C 0.0011(6) 0.1623(7) 0.7858(9) 0.063(5) Uani 1 1 d . . .
H27A H 0.0159 0.1530 0.8362 0.094 Uiso 1 1 calc R . .
H27B H -0.0102 0.1296 0.7587 0.094 Uiso 1 1 calc R . .
H27C H -0.0341 0.1855 0.7906 0.094 Uiso 1 1 calc R . .
C28 C 0.3407(13) 0.2500 0.6490(18) 0.097(9) Uiso 1 2 d S . .
C30 C 0.4180(15) 0.2500 0.1413(18) 0.112(11) Uiso 1 2 d S . .
Cl1 Cl 0.0802(2) 0.2500 0.8996(3) 0.0518(14) Uani 1 2 d S . .
Cl2 Cl -0.01546(16) 0.42564(14) 0.54524(19) 0.0468(9) Uani 1 1 d . . .
Cl3 Cl 0.36919(16) 0.40231(17) 0.6657(2) 0.0589(11) Uani 1 1 d . . .
Cl4 Cl 0.23516(19) 0.49585(14) 0.6802(2) 0.0541(10) Uani 1 1 d . . .
Cl5 Cl 0.0752(2) 0.2500 0.1250(2) 0.0442(13) Uani 1 2 d S . .
Fe1 Fe 0.16951(7) 0.30928(7) 0.61056(9) 0.0244(4) Uani 1 1 d . . .
Fe2 Fe 0.11536(10) 0.2500 0.43947(12) 0.0226(5) Uani 1 2 d S . .
Fe3 Fe 0.27171(8) 0.41689(7) 0.63403(9) 0.0281(4) Uani 1 1 d . . .
Fe4 Fe 0.12212(11) 0.2500 0.24165(13) 0.0301(6) Uani 1 2 d S . .
Fe5 Fe 0.20024(8) 0.37035(7) 0.47055(9) 0.0265(4) Uani 1 1 d . . .
Fe6 Fe 0.06227(8) 0.36775(7) 0.52052(10) 0.0305(4) Uani 1 1 d . . .
Fe7 Fe 0.27629(14) 0.2500 0.49107(17) 0.0484(8) Uani 1 2 d S . .
Fe8 Fe 0.10978(11) 0.2500 0.77116(13) 0.0308(6) Uani 1 2 d S . .
Fe9 Fe 0.22928(8) 0.31154(7) 0.32354(9) 0.0291(4) Uani 1 1 d . . .
N1 N 0.1788(4) 0.3116(4) 0.7876(5) 0.028(2) Uani 1 1 d . . .
N2 N 0.2007(4) 0.3325(4) 0.7225(5) 0.027(2) Uani 1 1 d . . .
N3 N 0.2395(4) 0.3723(4) 0.7340(5) 0.028(2) Uani 1 1 d . . .
N4 N 0.2943(4) 0.4520(4) 0.5257(6) 0.032(2) Uani 1 1 d . . .
N5 N 0.2701(5) 0.4302(4) 0.4626(5) 0.033(2) Uani 1 1 d . . .
N6 N 0.2940(5) 0.4495(4) 0.3974(6) 0.034(3) Uani 1 1 d . . .
N7 N 0.0396(4) 0.3546(4) 0.4008(5) 0.031(2) Uani 1 1 d . . .
N8 N 0.0627(4) 0.3085(4) 0.3719(5) 0.029(2) Uani 1 1 d . . .
N9 N 0.0611(4) 0.3083(4) 0.2963(5) 0.029(2) Uani 1 1 d . . .
N10 N 0.0076(4) 0.2948(4) 0.5403(5) 0.031(2) Uani 1 1 d . . .
N11 N 0.0357(6) 0.2500 0.5161(7) 0.030(3) Uani 1 2 d S . .
O1 O 0.1827(4) 0.3084(3) 0.2244(4) 0.033(2) Uani 1 1 d . . .
O2 O 0.2933(4) 0.3689(4) 0.2874(5) 0.040(2) Uani 1 1 d . . .
O3 O 0.0935(4) 0.3602(3) 0.6294(4) 0.031(2) Uani 1 1 d . . .
O4 O 0.1273(4) 0.4185(3) 0.4913(4) 0.032(2) Uani 1 1 d . . .
O5 O 0.1841(4) 0.3757(3) 0.3597(4) 0.029(2) Uani 1 1 d . . .
O6 O 0.0476(4) 0.1899(4) 0.7443(5) 0.059(3) Uani 1 1 d . . .
O7 O 0.2237(3) 0.3687(3) 0.5779(4) 0.0284(19) Uani 1 1 d . . .
O8 O 0.1682(5) 0.2500 0.3483(6) 0.027(3) Uani 1 2 d S . .
O9 O 0.1356(3) 0.3135(3) 0.5020(4) 0.0243(18) Uani 1 1 d . . .
O10 O 0.2227(5) 0.2500 0.5781(6) 0.026(3) Uani 1 2 d S . .
O12 O 0.1271(5) 0.2500 0.6649(6) 0.025(3) Uani 1 2 d S . .
O13 O 0.3493(9) 0.2500 0.5601(12) 0.117(7) Uani 1 2 d S . .
O14 O 0.2861(5) 0.2500 0.2935(6) 0.033(3) Uani 1 2 d S . .
O15 O 0.2530(3) 0.3118(3) 0.4332(4) 0.0272(19) Uani 1 1 d . . .
O17 O 0.3502(10) 0.2500 0.1534(12) 0.127(8) Uiso 1 2 d S . .
O18 O 0.3645(12) 0.2500 0.4086(16) 0.181(11) Uiso 1 2 d S . .

loop_
_atom_site_aniso_label
_atom_site_aniso_U_11
_atom_site_aniso_U_22
_atom_site_aniso_U_33
_atom_site_aniso_U_23
_atom_site_aniso_U_13
_atom_site_aniso_U_12
C1 0.068(10) 0.019(7) 0.026(7) 0.000(6) -0.006(6) -0.007(7)
C2 0.152(18) 0.043(10) 0.037(8) 0.014(8) -0.023(10) -0.047(11)
C5 0.153(17) 0.069(13) 0.027(8) 0.005(8) -0.003(10) -0.072(13)
C6 0.067(10) 0.020(7) 0.037(8) -0.001(6) -0.006(7) -0.007(7)
C7 0.048(9) 0.049(9) 0.038(8) 0.009(7) -0.010(7) -0.010(8)
C8 0.087(13) 0.072(12) 0.053(10) 0.011(9) -0.010(9) -0.058(11)
C12 0.058(10) 0.046(9) 0.042(8) 0.012(7) -0.011(7) -0.022(8)
C13 0.036(7) 0.031(8) 0.032(7) -0.002(6) 0.001(6) 0.001(6)
C14 0.050(9) 0.045(9) 0.034(7) 0.002(7) -0.010(6) 0.018(7)
C15 0.074(11) 0.039(9) 0.037(8) 0.002(7) -0.001(8) 0.026(8)
C16 0.072(11) 0.039(9) 0.046(9) 0.008(7) -0.005(8) 0.019(8)
C17 0.048(8) 0.025(7) 0.048(8) -0.004(7) -0.010(7) 0.017(7)
C18 0.033(7) 0.022(7) 0.031(7) 0.003(6) -0.003(6) 0.002(6)
C19 0.022(6) 0.051(9) 0.033(7) -0.006(6) 0.003(6) 0.004(6)
C20 0.033(8) 0.067(11) 0.054(9) -0.001(9) 0.005(7) 0.001(8)
C21 0.040(9) 0.093(14) 0.078(11) -0.017(10) 0.013(8) 0.022(9)
C22 0.052(9) 0.071(11) 0.028(7) 0.013(7) 0.001(7) -0.024(8)
C24 0.075(11) 0.057(11) 0.058(10) -0.013(9) -0.013(9) 0.018(10)
C25 0.056(9) 0.025(7) 0.047(8) 0.004(7) -0.003(7) 0.006(7)
C26 0.053(9) 0.028(7) 0.032(7) 0.003(6) -0.005(6) -0.005(7)
C27 0.059(10) 0.062(12) 0.067(11) 0.012(9) -0.001(9) -0.008(9)
Cl1 0.040(3) 0.085(4) 0.030(2) 0.000 0.014(2) 0.000
Cl2 0.054(2) 0.045(2) 0.0420(19) -0.0014(17) 0.0012(16) 0.0285(18)
Cl3 0.037(2) 0.072(3) 0.068(3) 0.027(2) -0.0167(18) -0.003(2)
Cl4 0.096(3) 0.0256(18) 0.041(2) -0.0034(16) -0.008(2) 0.013(2)
Cl5 0.070(3) 0.036(3) 0.027(2) 0.000 -0.010(2) 0.000
Fe1 0.0277(9) 0.0218(9) 0.0238(8) -0.0013(8) 0.0030(7) 0.0006(8)
Fe2 0.0280(13) 0.0197(13) 0.0200(12) 0.000 0.0022(10) 0.000
Fe3 0.0365(10) 0.0190(9) 0.0289(9) 0.0017(8) -0.0054(8) -0.0018(8)
Fe4 0.0452(16) 0.0236(14) 0.0213(12) 0.000 -0.0005(11) 0.000
Fe5 0.0365(10) 0.0190(9) 0.0239(9) -0.0004(8) 0.0014(8) -0.0019(8)
Fe6 0.0372(10) 0.0269(10) 0.0273(9) -0.0014(8) -0.0024(8) 0.0098(9)
Fe7 0.0541(19) 0.0458(19) 0.0451(17) 0.000 0.0014(15) 0.000
Fe8 0.0277(14) 0.0402(16) 0.0245(13) 0.000 0.0083(11) 0.000
Fe9 0.0412(11) 0.0238(10) 0.0224(9) 0.0007(8) 0.0050(8) -0.0050(9)
N1 0.036(6) 0.026(6) 0.022(5) -0.004(5) 0.004(4) 0.005(5)
N2 0.033(6) 0.018(5) 0.031(5) -0.002(5) 0.003(5) 0.004(5)
N3 0.033(6) 0.018(5) 0.033(6) -0.009(5) 0.000(5) 0.000(5)
N4 0.042(6) 0.024(6) 0.030(6) 0.004(5) -0.003(5) -0.007(5)
N5 0.044(6) 0.025(6) 0.029(6) 0.008(5) -0.001(5) -0.003(5)
N6 0.039(6) 0.028(6) 0.036(6) 0.008(5) -0.003(5) -0.006(5)
N7 0.034(6) 0.031(6) 0.029(6) -0.008(5) 0.001(5) 0.001(5)
N8 0.042(6) 0.027(6) 0.020(5) 0.000(5) 0.005(4) 0.008(5)
N9 0.033(6) 0.025(6) 0.029(5) -0.002(5) -0.003(5) 0.004(5)
N10 0.029(6) 0.039(7) 0.025(5) -0.006(5) 0.001(5) 0.009(5)
N11 0.032(8) 0.033(9) 0.025(8) 0.000 -0.001(6) 0.000
O1 0.048(5) 0.030(5) 0.019(4) 0.008(4) 0.001(4) -0.005(4)
O2 0.047(6) 0.039(6) 0.034(5) 0.006(4) 0.016(4) -0.007(5)
O3 0.037(5) 0.029(5) 0.027(4) -0.006(4) -0.003(4) 0.016(4)
O4 0.039(5) 0.021(4) 0.035(5) 0.003(4) -0.001(4) -0.001(4)
O5 0.045(5) 0.019(4) 0.024(4) 0.000(4) -0.001(4) -0.005(4)
O6 0.046(6) 0.091(9) 0.039(5) -0.010(6) 0.018(5) -0.045(6)
O7 0.031(5) 0.024(5) 0.030(4) 0.000(4) 0.004(4) -0.006(4)
O8 0.034(7) 0.024(6) 0.023(6) 0.000 0.001(5) 0.000
O9 0.030(4) 0.024(4) 0.019(4) -0.005(4) 0.004(3) 0.004(4)
O10 0.021(6) 0.021(6) 0.035(6) 0.000 0.014(5) 0.000
O12 0.026(6) 0.024(6) 0.025(6) 0.000 0.003(5) 0.000
O13 0.123(17) 0.091(16) 0.136(18) 0.000 -0.060(14) 0.000
O14 0.042(7) 0.032(7) 0.025(6) 0.000 0.015(5) 0.000
O15 0.037(5) 0.028(5) 0.017(4) 0.007(4) -0.002(3) -0.004(4)

loop_
_atom_type_symbol
_atom_type_description
_atom_type_scat_dispersion_real
_atom_type_scat_dispersion_imag
_atom_type_scat_source
C C 0.0033 0.0016 'International Tables Vol C Tables 4.2.6.8 and 6.1.1.4'
H H 0.0000 0.0000 'International Tables Vol C Tables 4.2.6.8 and 6.1.1.4'
O O 0.0106 0.0060 'International Tables Vol C Tables 4.2.6.8 and 6.1.1.4'
Na Na 0.0362 0.0249 'International Tables Vol C Tables 4.2.6.8 and 6.1.1.4'
Cl Cl 0.1484 0.1585 'International Tables Vol C Tables 4.2.6.8 and 6.1.1.4'
Fe Fe 0.3463 0.8444 'International Tables Vol C Tables 4.2.6.8 and 6.1.1.4'
N N 0.0061 0.0033 'International Tables Vol C Tables 4.2.6.8 and 6.1.1.4'

loop_
_geom_angle_atom_site_label_1
_geom_angle_atom_site_label_2
_geom_angle_atom_site_label_3
_geom_angle
_geom_angle_site_symmetry_1
_geom_angle_site_symmetry_3
_geom_angle_publ_flag
N3 C1 C2 131.7(7) . . ?
N3 C1 C6 108.3(7) . . ?
C2 C1 C6 120.0 . . ?
C3 C2 C1 120.0 . . ?
C3 C2 H2 120.0 . . ?
C1 C2 H2 120.0 . . ?
C2 C3 C4 120.0 . . ?
C2 C3 H3 120.0 . . ?
C4 C3 H3 120.0 . . ?
C5 C4 C3 120.0 . . ?
C5 C4 H4 120.0 . . ?
C3 C4 H4 120.0 . . ?
C4 C5 C6 120.0 . . ?
C4 C5 H5 120.0 . . ?
C6 C5 H5 120.0 . . ?
N1 C6 C5 133.7(7) . . ?
N1 C6 C1 106.3(7) . . ?
C5 C6 C1 120.0 . . ?
N6 C7 C8 129.5(12) . . ?
N6 C7 C12 107.2(12) . . ?
C8 C7 C12 123.2(14) . . ?
C9 C8 C7 112.9(17) . . ?
C9 C8 H8 123.5 . . ?
C7 C8 H8 123.5 . . ?
C8 C9 C10 126(2) . . ?
C8 C9 H9 116.9 . . ?
C10 C9 H9 116.9 . . ?
C11 C10 C9 118(2) . . ?
C11 C10 H10 120.8 . . ?
C9 C10 H10 120.8 . . ?
C12 C11 C10 119(2) . . ?
C12 C11 H11 120.7 . . ?
C10 C11 H11 120.7 . . ?
N4 C12 C11 132.4(14) . . ?
N4 C12 C7 107.3(12) . . ?
C11 C12 C7 120.3(15) . . ?
C18 C13 C14 122.7(12) . . ?
C18 C13 N9 106.9(10) . . ?
C14 C13 N9 130.3(12) . . ?
C15 C14 C13 115.2(13) . . ?
C15 C14 H14 122.4 . . ?
C13 C14 H14 122.4 . . ?
C16 C15 C14 122.3(13) . . ?
C16 C15 H15 118.9 . . ?
C14 C15 H15 118.9 . . ?
C15 C16 C17 122.7(13) . . ?
C15 C16 H16 118.6 . . ?
C17 C16 H16 118.6 . . ?
C16 C17 C18 116.6(13) . . ?
C16 C17 H17 121.7 . . ?
C18 C17 H17 121.7 . . ?
N7 C18 C13 107.5(11) . . ?
N7 C18 C17 132.0(12) . . ?
C13 C18 C17 120.4(12) . . ?
N10 C19 C20 129.2(13) . . ?
N10 C19 C19 107.4(7) . 8_565 ?
C20 C19 C19 123.4(8) . 8_565 ?
C19 C20 C21 115.1(15) . . ?
C19 C20 H20 122.5 . . ?
C21 C20 H20 122.5 . . ?
C20 C21 C21 121.6(9) . 8_565 ?
C20 C21 H21 119.2 . . ?
C21 C21 H21 119.2 8_565 . ?
O1 C22 H22A 109.5 . . ?
O1 C22 H22B 109.5 . . ?
H22A C22 H22B 109.5 . . ?
O1 C22 H22C 109.5 . . ?
H22A C22 H22C 109.5 . . ?
H22B C22 H22C 109.5 . . ?
O3 C24 H24A 109.5 . . ?
O3 C24 H24B 109.5 . . ?
H24A C24 H24B 109.5 . . ?
O3 C24 H24C 109.5 . . ?
H24A C24 H24C 109.5 . . ?
H24B C24 H24C 109.5 . . ?
O4 C25 H25A 109.5 . . ?
O4 C25 H25B 109.5 . . ?
H25A C25 H25B 109.5 . . ?
O4 C25 H25C 109.5 . . ?
H25A C25 H25C 109.5 . . ?
H25B C25 H25C 109.5 . . ?
O5 C26 H26A 109.5 . . ?
O5 C26 H26B 109.5 . . ?
H26A C26 H26B 109.5 . . ?
O5 C26 H26C 109.5 . . ?
H26A C26 H26C 109.5 . . ?
H26B C26 H26C 109.5 . . ?
O6 C27 H27A 109.5 . . ?
O6 C27 H27B 109.5 . . ?
H27A C27 H27B 109.5 . . ?
O6 C27 H27C 109.5 . . ?
H27A C27 H27C 109.5 . . ?
H27B C27 H27C 109.5 . . ?
O10 Fe1 O7 96.4(3) . . ?
O10 Fe1 O12 82.4(3) . . ?
O7 Fe1 O12 166.7(4) . . ?
O10 Fe1 O9 89.3(4) . . ?
O7 Fe1 O9 85.1(3) . . ?
O12 Fe1 O9 108.1(4) . . ?
O10 Fe1 O3 163.9(4) . . ?
O7 Fe1 O3 94.6(3) . . ?
O12 Fe1 O3 89.5(3) . . ?
O9 Fe1 O3 79.9(3) . . ?
O10 Fe1 N2 105.8(4) . . ?
O7 Fe1 N2 82.6(3) . . ?
O12 Fe1 N2 85.0(4) . . ?
O9 Fe1 N2 161.5(3) . . ?
O3 Fe1 N2 87.3(3) . . ?
O10 Fe1 Fe1 41.6(2) . 8_565 ?
O7 Fe1 Fe1 138.0(2) . 8_565 ?
O12 Fe1 Fe1 42.3(2) . 8_565 ?
O9 Fe1 Fe1 92.9(2) . 8_565 ?
O3 Fe1 Fe1 126.4(2) . 8_565 ?
N2 Fe1 Fe1 105.5(3) . 8_565 ?
O10 Fe1 Fe5 90.3(3) . . ?
O7 Fe1 Fe5 40.8(2) . . ?
O12 Fe1 Fe5 152.1(3) . . ?
O9 Fe1 Fe5 44.6(2) . . ?
O3 Fe1 Fe5 90.4(2) . . ?
N2 Fe1 Fe5 122.9(3) . . ?
Fe1 Fe1 Fe5 120.73(5) 8_565 . ?
O9 Fe2 O9 106.1(4) . 8_565 ?
O9 Fe2 O8 108.4(3) . . ?
O9 Fe2 O8 108.4(3) 8_565 . ?
O9 Fe2 N8 160.8(4) . 8_565 ?
O9 Fe2 N8 83.9(3) 8_565 8_565 ?
O8 Fe2 N8 83.0(3) . 8_565 ?
O9 Fe2 N8 83.9(3) . . ?
O9 Fe2 N8 160.8(4) 8_565 . ?
O8 Fe2 N8 83.0(3) . . ?
N8 Fe2 N8 82.3(5) 8_565 . ?
O9 Fe2 N11 80.9(3) . . ?
O9 Fe2 N11 80.9(3) 8_565 . ?
O8 Fe2 N11 163.5(5) . . ?
N8 Fe2 N11 84.6(4) 8_565 . ?
N8 Fe2 N11 84.6(4) . . ?
O7 Fe3 N4 85.8(4) . . ?
O7 Fe3 N3 85.1(3) . . ?
N4 Fe3 N3 170.8(4) . . ?
O7 Fe3 Cl3 124.6(3) . . ?
N4 Fe3 Cl3 93.5(3) . . ?
N3 Fe3 Cl3 91.8(3) . . ?
O7 Fe3 Cl4 122.4(3) . . ?
N4 Fe3 Cl4 92.8(3) . . ?
N3 Fe3 Cl4 92.0(3) . . ?
Cl3 Fe3 Cl4 113.00(17) . . ?
O1 Fe4 O1 93.1(5) . 8_565 ?
O1 Fe4 O8 79.2(3) . . ?
O1 Fe4 O8 79.2(3) 8_565 . ?
O1 Fe4 N9 90.0(3) . . ?
O1 Fe4 N9 162.9(3) 8_565 . ?
O8 Fe4 N9 84.9(3) . . ?
O1 Fe4 N9 162.9(3) . 8_565 ?
O1 Fe4 N9 90.0(3) 8_565 8_565 ?
O8 Fe4 N9 84.9(3) . 8_565 ?
N9 Fe4 N9 82.3(5) . 8_565 ?
O1 Fe4 Cl5 99.6(2) . . ?
O1 Fe4 Cl5 99.6(2) 8_565 . ?
O8 Fe4 Cl5 178.3(3) . . ?
N9 Fe4 Cl5 96.4(3) . . ?
N9 Fe4 Cl5 96.4(3) 8_565 . ?
O7 Fe5 O15 98.5(3) . . ?
O7 Fe5 O5 174.4(3) . . ?
O15 Fe5 O5 80.2(3) . . ?
O7 Fe5 O4 92.9(3) . . ?
O15 Fe5 O4 163.1(3) . . ?
O5 Fe5 O4 89.6(3) . . ?
O7 Fe5 O9 84.9(3) . . ?
O15 Fe5 O9 89.7(3) . . ?
O5 Fe5 O9 100.5(3) . . ?
O4 Fe5 O9 78.8(3) . . ?
O7 Fe5 N5 83.5(3) . . ?
O15 Fe5 N5 93.6(4) . . ?
O5 Fe5 N5 91.1(3) . . ?
O4 Fe5 N5 100.1(4) . . ?
O9 Fe5 N5 168.3(3) . . ?
O7 Fe5 Fe1 41.5(2) . . ?
O15 Fe5 Fe1 91.9(2) . . ?
O5 Fe5 Fe1 143.7(2) . . ?
O4 Fe5 Fe1 88.3(2) . . ?
O9 Fe5 Fe1 43.69(19) . . ?
N5 Fe5 Fe1 124.9(3) . . ?
O4 Fe6 O3 93.1(3) . . ?
O4 Fe6 O9 79.0(3) . . ?
O3 Fe6 O9 80.1(3) . . ?
O4 Fe6 N7 90.7(3) . . ?
O3 Fe6 N7 164.7(4) . . ?
O9 Fe6 N7 86.2(3) . . ?
O4 Fe6 N10 164.1(3) . . ?
O3 Fe6 N10 87.9(3) . . ?
O9 Fe6 N10 85.6(3) . . ?
N7 Fe6 N10 84.4(4) . . ?
O4 Fe6 Cl2 101.3(3) . . ?
O3 Fe6 Cl2 97.7(2) . . ?
O9 Fe6 Cl2 177.8(2) . . ?
N7 Fe6 Cl2 96.0(3) . . ?
N10 Fe6 Cl2 94.2(3) . . ?
O15 Fe7 O15 106.8(5) 8_565 . ?
O15 Fe7 O10 104.8(3) 8_565 . ?
O15 Fe7 O10 104.8(3) . . ?
O15 Fe7 O13 122.3(3) 8_565 . ?
O15 Fe7 O13 122.3(3) . . ?
O10 Fe7 O13 91.0(7) . . ?
O12 Fe8 O6 84.9(3) . . ?
O12 Fe8 O6 84.9(3) . 8_565 ?
O6 Fe8 O6 91.5(6) . 8_565 ?
O12 Fe8 N1 89.4(3) . . ?
O6 Fe8 N1 174.1(3) . . ?
O6 Fe8 N1 89.4(4) 8_565 . ?
O12 Fe8 N1 89.4(3) . 8_565 ?
O6 Fe8 N1 89.4(4) . 8_565 ?
O6 Fe8 N1 174.1(3) 8_565 8_565 ?
N1 Fe8 N1 89.1(5) . 8_565 ?
O12 Fe8 Cl1 175.4(4) . . ?
O6 Fe8 Cl1 91.9(3) . . ?
O6 Fe8 Cl1 91.9(3) 8_565 . ?
N1 Fe8 Cl1 93.9(3) . . ?
N1 Fe8 Cl1 93.9(3) 8_565 . ?
O5 Fe9 O15 79.7(3) . . ?
O5 Fe9 O1 92.8(3) . . ?
O15 Fe9 O1 164.5(3) . . ?
O5 Fe9 O14 172.0(4) . . ?
O15 Fe9 O14 95.1(4) . . ?
O1 Fe9 O14 93.6(4) . . ?
O5 Fe9 O8 101.2(3) . . ?
O15 Fe9 O8 88.3(4) . . ?
O1 Fe9 O8 79.7(4) . . ?
O14 Fe9 O8 84.6(3) . . ?
O5 Fe9 O2 83.8(3) . . ?
O15 Fe9 O2 96.4(3) . . ?
O1 Fe9 O2 96.3(3) . . ?
O14 Fe9 O2 90.8(3) . . ?
O8 Fe9 O2 173.6(3) . . ?
N2 N1 C6 106.0(9) . . ?
N2 N1 Fe8 114.3(7) . . ?
C6 N1 Fe8 139.5(7) . . ?
N3 N2 N1 113.1(9) . . ?
N3 N2 Fe1 123.0(7) . . ?
N1 N2 Fe1 123.6(7) . . ?
N2 N3 C1 106.2(9) . . ?
N2 N3 Fe3 117.7(7) . . ?
C1 N3 Fe3 135.7(7) . . ?
N5 N4 C12 106.3(10) . . ?
N5 N4 Fe3 118.3(7) . . ?
C12 N4 Fe3 134.6(9) . . ?
N4 N5 N6 113.6(9) . . ?
N4 N5 Fe5 120.7(7) . . ?
N6 N5 Fe5 125.7(8) . . ?
N5 N6 C7 105.7(10) . . ?
N8 N7 C18 107.3(9) . . ?
N8 N7 Fe6 113.6(7) . . ?
C18 N7 Fe6 136.3(8) . . ?
N9 N8 N7 111.4(9) . . ?
N9 N8 Fe2 123.4(8) . . ?
N7 N8 Fe2 123.7(7) . . ?
N8 N9 C13 106.9(9) . . ?
N8 N9 Fe4 114.9(7) . . ?
C13 N9 Fe4 134.4(8) . . ?
C19 N10 N11 106.7(11) . . ?
C19 N10 Fe6 139.6(9) . . ?
N11 N10 Fe6 112.1(7) . . ?
N10 N11 N10 111.8(13) . 8_565 ?
N10 N11 Fe2 124.1(7) . . ?
N10 N11 Fe2 124.1(7) 8_565 . ?
C22 O1 Fe4 127.6(8) . . ?
C22 O1 Fe9 125.2(7) . . ?
Fe4 O1 Fe9 103.8(3) . . ?
C23 O2 Fe9 135.3(13) . . ?
C24 O3 Fe6 115.5(7) . . ?
C24 O3 Fe1 120.5(8) . . ?
Fe6 O3 Fe1 100.1(3) . . ?
C25 O4 Fe6 129.8(8) . . ?
C25 O4 Fe5 124.6(8) . . ?
Fe6 O4 Fe5 104.4(4) . . ?
C26 O5 Fe5 129.8(7) . . ?
C26 O5 Fe9 126.8(7) . . ?
Fe5 O5 Fe9 99.7(4) . . ?
C27 O6 Fe8 134.5(9) . . ?
Fe3 O7 Fe5 129.9(4) . . ?
Fe3 O7 Fe1 131.5(4) . . ?
Fe5 O7 Fe1 97.7(3) . . ?
Fe2 O8 Fe9 123.4(3) . 8_565 ?
Fe2 O8 Fe9 123.4(3) . . ?
Fe9 O8 Fe9 94.2(4) 8_565 . ?
Fe2 O8 Fe4 115.3(5) . . ?
Fe9 O8 Fe4 97.3(4) 8_565 . ?
Fe9 O8 Fe4 97.3(4) . . ?
Fe2 O9 Fe1 124.0(4) . . ?
Fe2 O9 Fe5 123.3(3) . . ?
Fe1 O9 Fe5 91.7(3) . . ?
Fe2 O9 Fe6 114.6(3) . . ?
Fe1 O9 Fe6 99.8(3) . . ?
Fe5 O9 Fe6 97.8(3) . . ?
Fe7 O10 Fe1 126.5(3) . . ?
Fe7 O10 Fe1 126.5(3) . 8_565 ?
Fe1 O10 Fe1 96.8(4) . 8_565 ?
Fe8 O12 Fe1 124.4(3) . 8_565 ?
Fe8 O12 Fe1 124.4(3) . . ?
Fe1 O12 Fe1 95.4(4) 8_565 . ?
C28 O13 Fe7 119.9(17) . . ?
Fe9 O14 Fe9 96.5(4) . 8_565 ?
Fe7 O15 Fe5 125.0(4) . . ?
Fe7 O15 Fe9 125.6(4) . . ?
Fe5 O15 Fe9 99.6(3) . . ?

loop_
_geom_bond_atom_site_label_1
_geom_bond_atom_site_label_2
_geom_bond_distance
_geom_bond_site_symmetry_2
_geom_bond_publ_flag
C1 N3 1.352(11) . ?
C1 C2 1.3900 . ?
C1 C6 1.3900 . ?
C2 C3 1.3900 . ?
C2 H2 0.9300 . ?
C3 C4 1.3900 . ?
C3 H3 0.9300 . ?
C4 C5 1.3900 . ?
C4 H4 0.9300 . ?
C5 C6 1.3900 . ?
C5 H5 0.9300 . ?
C6 N1 1.367(11) . ?
C7 N6 1.374(16) . ?
C7 C8 1.388(18) . ?
C7 C12 1.415(18) . ?
C8 C9 1.37(2) . ?
C8 H8 0.9300 . ?
C9 C10 1.40(3) . ?
C9 H9 0.9300 . ?
C10 C11 1.37(3) . ?
C10 H10 0.9300 . ?
C11 C12 1.37(2) . ?
C11 H11 0.9300 . ?
C12 N4 1.363(15) . ?
C13 C18 1.375(16) . ?
C13 C14 1.387(16) . ?
C13 N9 1.388(15) . ?
C14 C15 1.375(17) . ?
C14 H14 0.9300 . ?
C15 C16 1.348(17) . ?
C15 H15 0.9300 . ?
C16 C17 1.368(17) . ?
C16 H16 0.9300 . ?
C17 C18 1.379(16) . ?
C17 H17 0.9300 . ?
C18 N7 1.360(14) . ?
C19 N10 1.324(14) . ?
C19 C20 1.374(17) . ?
C19 C19 1.40(3) 8_565 ?
C20 C21 1.393(19) . ?
C20 H20 0.9300 . ?
C21 C21 1.45(3) 8_565 ?
C21 H21 0.9300 . ?
C22 O1 1.382(13) . ?
C22 H22A 0.9600 . ?
C22 H22B 0.9600 . ?
C22 H22C 0.9600 . ?
C23 O2 1.45(3) . ?
C24 O3 1.473(15) . ?
C24 H24A 0.9600 . ?
C24 H24B 0.9600 . ?
C24 H24C 0.9600 . ?
C25 O4 1.416(13) . ?
C25 H25A 0.9600 . ?
C25 H25B 0.9600 . ?
C25 H25C 0.9600 . ?
C26 O5 1.429(13) . ?
C26 H26A 0.9600 . ?
C26 H26B 0.9600 . ?
C26 H26C 0.9600 . ?
C27 O6 1.417(15) . ?
C27 H27A 0.9600 . ?
C27 H27B 0.9600 . ?
C27 H27C 0.9600 . ?
C28 O13 1.55(3) . ?
C30 O17 1.50(3) . ?
Cl1 Fe8 2.318(5) . ?
Cl2 Fe6 2.254(4) . ?
Cl3 Fe3 2.228(4) . ?
Cl4 Fe3 2.242(4) . ?
Cl5 Fe4 2.267(5) . ?
Fe1 O10 1.944(7) . ?
Fe1 O7 1.960(8) . ?
Fe1 O12 1.964(7) . ?
Fe1 O9 2.025(7) . ?
Fe1 O3 2.104(7) . ?
Fe1 N2 2.134(9) . ?
Fe1 Fe1 2.906(3) 8_565 ?
Fe1 Fe5 2.930(2) . ?
Fe2 O9 1.949(7) . ?
Fe2 O9 1.949(7) 8_565 ?
Fe2 O8 1.956(10) . ?
Fe2 N8 2.179(9) 8_565 ?
Fe2 N8 2.179(9) . ?
Fe2 N11 2.190(14) . ?
Fe3 O7 1.856(8) . ?
Fe3 N4 2.123(10) . ?
Fe3 N3 2.168(10) . ?
Fe4 O1 1.972(8) . ?
Fe4 O1 1.972(8) 8_565 ?
Fe4 O8 2.106(11) . ?
Fe4 N9 2.173(10) . ?
Fe4 N9 2.173(10) 8_565 ?
Fe5 O7 1.931(8) . ?
Fe5 O15 1.952(8) . ?
Fe5 O5 1.957(7) . ?
Fe5 O4 2.015(8) . ?
Fe5 O9 2.058(8) . ?
Fe5 N5 2.122(10) . ?
Fe6 O4 1.956(8) . ?
Fe6 O3 2.016(7) . ?
Fe6 O9 2.106(7) . ?
Fe6 N7 2.158(10) . ?
Fe6 N10 2.179(11) . ?
Fe7 O15 1.886(7) 8_565 ?
Fe7 O15 1.886(7) . ?
Fe7 O10 1.910(10) . ?
Fe7 O13 1.995(17) . ?
Fe8 O12 1.881(10) . ?
Fe8 O6 2.057(9) . ?
Fe8 O6 2.057(9) 8_565 ?
Fe8 N1 2.151(10) . ?
Fe8 N1 2.151(10) 8_565 ?
Fe9 O5 1.961(8) . ?
Fe9 O15 1.970(7) . ?
Fe9 O1 2.000(8) . ?
Fe9 O14 2.022(7) . ?
Fe9 O8 2.060(7) . ?
Fe9 O2 2.081(8) . ?
N1 N2 1.329(12) . ?
N2 N3 1.307(12) . ?
N4 N5 1.328(12) . ?
N5 N6 1.332(12) . ?
N7 N8 1.335(13) . ?
N8 N9 1.311(12) . ?
N10 N11 1.325(11) . ?
N11 N10 1.325(11) 8_565 ?
O8 Fe9 2.060(7) 8_565 ?
O10 Fe1 1.944(6) 8_565 ?
O12 Fe1 1.964(7) 8_565 ?
O14 Fe9 2.022(7) 8_565 ?

loop_
_geom_torsion_atom_site_label_1
_geom_torsion_atom_site_label_2
_geom_torsion_atom_site_label_3
_geom_torsion_atom_site_label_4
_geom_torsion
_geom_torsion_site_symmetry_1
_geom_torsion_site_symmetry_2
_geom_torsion_site_symmetry_3
_geom_torsion_site_symmetry_4
_geom_torsion_publ_flag
N3 C1 C2 C3 -179.9(12) . . . . ?
C6 C1 C2 C3 0.0 . . . . ?
C1 C2 C3 C4 0.0 . . . . ?
C2 C3 C4 C5 0.0 . . . . ?
C3 C4 C5 C6 0.0 . . . . ?
C4 C5 C6 N1 -179.3(12) . . . . ?
C4 C5 C6 C1 0.0 . . . . ?
N3 C1 C6 N1 -0.6(9) . . . . ?
C2 C1 C6 N1 179.5(9) . . . . ?
N3 C1 C6 C5 179.9(9) . . . . ?
C2 C1 C6 C5 0.0 . . . . ?
N6 C7 C8 C9 177.8(16) . . . . ?
C12 C7 C8 C9 1(3) . . . . ?
C7 C8 C9 C10 5(3) . . . . ?
C8 C9 C10 C11 -7(4) . . . . ?
C9 C10 C11 C12 3(3) . . . . ?
C10 C11 C12 N4 178.2(17) . . . . ?
C10 C11 C12 C7 2(3) . . . . ?
N6 C7 C12 N4 1.2(16) . . . . ?
C8 C7 C12 N4 178.4(14) . . . . ?
N6 C7 C12 C11 178.5(14) . . . . ?
C8 C7 C12 C11 -4(3) . . . . ?
C18 C13 C14 C15 0(2) . . . . ?
N9 C13 C14 C15 -175.0(13) . . . . ?
C13 C14 C15 C16 -2(2) . . . . ?
C14 C15 C16 C17 2(3) . . . . ?
C15 C16 C17 C18 -2(2) . . . . ?
C14 C13 C18 N7 -177.1(12) . . . . ?
N9 C13 C18 N7 -0.7(13) . . . . ?
C14 C13 C18 C17 0(2) . . . . ?
N9 C13 C18 C17 176.3(11) . . . . ?
C16 C17 C18 N7 176.9(13) . . . . ?
C16 C17 C18 C13 1(2) . . . . ?
N10 C19 C20 C21 177.7(13) . . . . ?
C19 C19 C20 C21 -0.9(16) 8_565 . . . ?
C19 C20 C21 C21 0.9(15) . . . 8_565 ?
O10 Fe1 Fe5 O7 -99.4(4) . . . . ?
O12 Fe1 Fe5 O7 -173.6(6) . . . . ?
O9 Fe1 Fe5 O7 171.9(5) . . . . ?
O3 Fe1 Fe5 O7 96.7(4) . . . . ?
N2 Fe1 Fe5 O7 9.7(5) . . . . ?
Fe1 Fe1 Fe5 O7 -129.3(3) 8_565 . . . ?
O10 Fe1 Fe5 O15 1.2(4) . . . . ?
O7 Fe1 Fe5 O15 100.6(4) . . . . ?
O12 Fe1 Fe5 O15 -73.0(6) . . . . ?
O9 Fe1 Fe5 O15 -87.6(4) . . . . ?
O3 Fe1 Fe5 O15 -162.7(3) . . . . ?
N2 Fe1 Fe5 O15 110.3(4) . . . . ?
Fe1 Fe1 Fe5 O15 -28.7(2) 8_565 . . . ?
O10 Fe1 Fe5 O5 77.3(5) . . . . ?
O7 Fe1 Fe5 O5 176.7(6) . . . . ?
O12 Fe1 Fe5 O5 3.1(7) . . . . ?
O9 Fe1 Fe5 O5 -11.4(5) . . . . ?
O3 Fe1 Fe5 O5 -86.6(5) . . . . ?
N2 Fe1 Fe5 O5 -173.6(5) . . . . ?
Fe1 Fe1 Fe5 O5 47.4(4) 8_565 . . . ?
O10 Fe1 Fe5 O4 164.3(4) . . . . ?
O7 Fe1 Fe5 O4 -96.3(4) . . . . ?
O12 Fe1 Fe5 O4 90.1(6) . . . . ?
O9 Fe1 Fe5 O4 75.6(4) . . . . ?
O3 Fe1 Fe5 O4 0.4(3) . . . . ?
N2 Fe1 Fe5 O4 -86.6(4) . . . . ?
Fe1 Fe1 Fe5 O4 134.4(2) 8_565 . . . ?
O10 Fe1 Fe5 O9 88.7(4) . . . . ?
O7 Fe1 Fe5 O9 -171.9(5) . . . . ?
O12 Fe1 Fe5 O9 14.5(6) . . . . ?
O3 Fe1 Fe5 O9 -75.2(4) . . . . ?
N2 Fe1 Fe5 O9 -162.1(4) . . . . ?
Fe1 Fe1 Fe5 O9 58.8(3) 8_565 . . . ?
O10 Fe1 Fe5 N5 -94.6(4) . . . . ?
O7 Fe1 Fe5 N5 4.8(5) . . . . ?
O12 Fe1 Fe5 N5 -168.8(6) . . . . ?
O9 Fe1 Fe5 N5 176.7(5) . . . . ?
O3 Fe1 Fe5 N5 101.5(4) . . . . ?
N2 Fe1 Fe5 N5 14.5(5) . . . . ?
Fe1 Fe1 Fe5 N5 -124.5(3) 8_565 . . . ?
C5 C6 N1 N2 -179.6(8) . . . . ?
C1 C6 N1 N2 1.0(10) . . . . ?
C5 C6 N1 Fe8 4.8(17) . . . . ?
C1 C6 N1 Fe8 -174.6(8) . . . . ?
O12 Fe8 N1 N2 9.3(7) . . . . ?
O6 Fe8 N1 N2 23(4) . . . . ?
O6 Fe8 N1 N2 -75.6(7) 8_565 . . . ?
N1 Fe8 N1 N2 98.7(7) 8_565 . . . ?
Cl1 Fe8 N1 N2 -167.4(7) . . . . ?
O12 Fe8 N1 C6 -175.4(11) . . . . ?
O6 Fe8 N1 C6 -161(4) . . . . ?
O6 Fe8 N1 C6 99.7(11) 8_565 . . . ?
N1 Fe8 N1 C6 -86.0(11) 8_565 . . . ?
Cl1 Fe8 N1 C6 7.9(11) . . . . ?
C6 N1 N2 N3 -1.1(12) . . . . ?
Fe8 N1 N2 N3 175.7(7) . . . . ?
C6 N1 N2 Fe1 -175.4(7) . . . . ?
Fe8 N1 N2 Fe1 1.4(10) . . . . ?
O10 Fe1 N2 N3 94.7(8) . . . . ?
O7 Fe1 N2 N3 0.1(8) . . . . ?
O12 Fe1 N2 N3 175.3(9) . . . . ?
O9 Fe1 N2 N3 -48.8(15) . . . . ?
O3 Fe1 N2 N3 -94.9(8) . . . . ?
Fe1 Fe1 N2 N3 138.0(8) 8_565 . . . ?
Fe5 Fe1 N2 N3 -6.3(9) . . . . ?
O10 Fe1 N2 N1 -91.6(8) . . . . ?
O7 Fe1 N2 N1 173.9(9) . . . . ?
O12 Fe1 N2 N1 -10.9(8) . . . . ?
O9 Fe1 N2 N1 124.9(11) . . . . ?
O3 Fe1 N2 N1 78.9(8) . . . . ?
Fe1 Fe1 N2 N1 -48.3(9) 8_565 . . . ?
Fe5 Fe1 N2 N1 167.5(7) . . . . ?
N1 N2 N3 C1 0.7(12) . . . . ?
Fe1 N2 N3 C1 175.1(7) . . . . ?
N1 N2 N3 Fe3 -173.3(7) . . . . ?
Fe1 N2 N3 Fe3 1.1(11) . . . . ?
C2 C1 N3 N2 179.9(8) . . . . ?
C6 C1 N3 N2 -0.1(10) . . . . ?
C2 C1 N3 Fe3 -7.7(16) . . . . ?
C6 C1 N3 Fe3 172.3(7) . . . . ?
O7 Fe3 N3 N2 -1.7(8) . . . . ?
N4 Fe3 N3 N2 -1(3) . . . . ?
Cl3 Fe3 N3 N2 -126.2(7) . . . . ?
Cl4 Fe3 N3 N2 120.7(7) . . . . ?
O7 Fe3 N3 C1 -173.4(11) . . . . ?
N4 Fe3 N3 C1 -173(2) . . . . ?
Cl3 Fe3 N3 C1 62.0(11) . . . . ?
Cl4 Fe3 N3 C1 -51.1(11) . . . . ?
C11 C12 N4 N5 -177.8(18) . . . . ?
C7 C12 N4 N5 -1.0(15) . . . . ?
C11 C12 N4 Fe3 -9(3) . . . . ?
C7 C12 N4 Fe3 167.7(10) . . . . ?
O7 Fe3 N4 N5 -0.5(9) . . . . ?
N3 Fe3 N4 N5 -1(3) . . . . ?
Cl3 Fe3 N4 N5 124.0(8) . . . . ?
Cl4 Fe3 N4 N5 -122.8(8) . . . . ?
O7 Fe3 N4 C12 -168.1(13) . . . . ?
N3 Fe3 N4 C12 -169(2) . . . . ?
Cl3 Fe3 N4 C12 -43.7(13) . . . . ?
Cl4 Fe3 N4 C12 69.6(13) . . . . ?
C12 N4 N5 N6 0.5(14) . . . . ?
Fe3 N4 N5 N6 -170.4(7) . . . . ?
C12 N4 N5 Fe5 -179.7(8) . . . . ?
Fe3 N4 N5 Fe5 9.4(12) . . . . ?
O7 Fe5 N5 N4 -12.5(9) . . . . ?
O15 Fe5 N5 N4 -110.6(9) . . . . ?
O5 Fe5 N5 N4 169.1(9) . . . . ?
O4 Fe5 N5 N4 79.3(9) . . . . ?
O9 Fe5 N5 N4 -4(2) . . . . ?
Fe1 Fe5 N5 N4 -15.7(10) . . . . ?
O7 Fe5 N5 N6 167.3(10) . . . . ?
O15 Fe5 N5 N6 69.2(9) . . . . ?
O5 Fe5 N5 N6 -11.1(10) . . . . ?
O4 Fe5 N5 N6 -100.9(9) . . . . ?
O9 Fe5 N5 N6 175.4(13) . . . . ?
Fe1 Fe5 N5 N6 164.1(8) . . . . ?
N4 N5 N6 C7 0.3(14) . . . . ?
Fe5 N5 N6 C7 -179.5(8) . . . . ?
C8 C7 N6 N5 -177.9(15) . . . . ?
C12 C7 N6 N5 -0.9(15) . . . . ?
C13 C18 N7 N8 0.6(13) . . . . ?
C17 C18 N7 N8 -175.9(13) . . . . ?
C13 C18 N7 Fe6 159.4(9) . . . . ?
C17 C18 N7 Fe6 -17(2) . . . . ?
O4 Fe6 N7 N8 100.2(8) . . . . ?
O3 Fe6 N7 N8 -4.5(19) . . . . ?
O9 Fe6 N7 N8 21.3(8) . . . . ?
N10 Fe6 N7 N8 -64.7(8) . . . . ?
Cl2 Fe6 N7 N8 -158.3(7) . . . . ?
O4 Fe6 N7 C18 -57.7(11) . . . . ?
O3 Fe6 N7 C18 -162.4(12) . . . . ?
O9 Fe6 N7 C18 -136.6(11) . . . . ?
N10 Fe6 N7 C18 137.5(12) . . . . ?
Cl2 Fe6 N7 C18 43.8(11) . . . . ?
C18 N7 N8 N9 -0.3(13) . . . . ?
Fe6 N7 N8 N9 -164.5(7) . . . . ?
C18 N7 N8 Fe2 166.4(7) . . . . ?
Fe6 N7 N8 Fe2 2.2(11) . . . . ?
O9 Fe2 N8 N9 138.7(9) . . . . ?
O9 Fe2 N8 N9 -98.6(12) 8_565 . . . ?
O8 Fe2 N8 N9 29.2(9) . . . . ?
N8 Fe2 N8 N9 -54.6(10) 8_565 . . . ?
N11 Fe2 N8 N9 -139.9(9) . . . . ?
O9 Fe2 N8 N7 -26.5(9) . . . . ?
O9 Fe2 N8 N7 96.2(13) 8_565 . . . ?
O8 Fe2 N8 N7 -136.0(9) . . . . ?
N8 Fe2 N8 N7 140.2(8) 8_565 . . . ?
N11 Fe2 N8 N7 54.9(9) . . . . ?
N7 N8 N9 C13 -0.1(13) . . . . ?
Fe2 N8 N9 C13 -166.9(8) . . . . ?
N7 N8 N9 Fe4 161.0(7) . . . . ?
Fe2 N8 N9 Fe4 -5.8(11) . . . . ?
C18 C13 N9 N8 0.5(13) . . . . ?
C14 C13 N9 N8 176.5(13) . . . . ?
C18 C13 N9 Fe4 -155.3(9) . . . . ?
C14 C13 N9 Fe4 21(2) . . . . ?
O1 Fe4 N9 N8 -98.3(8) . . . . ?
O1 Fe4 N9 N8 2.4(17) 8_565 . . . ?
O8 Fe4 N9 N8 -19.1(8) . . . . ?
N9 Fe4 N9 N8 66.4(9) 8_565 . . . ?
Cl5 Fe4 N9 N8 162.0(8) . . . . ?
O1 Fe4 N9 C13 56.1(11) . . . . ?
O1 Fe4 N9 C13 156.8(11) 8_565 . . . ?
O8 Fe4 N9 C13 135.3(11) . . . . ?
N9 Fe4 N9 C13 -139.2(10) 8_565 . . . ?
Cl5 Fe4 N9 C13 -43.6(11) . . . . ?
C20 C19 N10 N11 -179.1(13) . . . . ?
C19 C19 N10 N11 -0.3(10) 8_565 . . . ?
C20 C19 N10 Fe6 18(2) . . . . ?
C19 C19 N10 Fe6 -163.6(9) 8_565 . . . ?
O4 Fe6 N10 C19 162.0(12) . . . . ?
O3 Fe6 N10 C19 67.9(12) . . . . ?
O9 Fe6 N10 C19 148.1(12) . . . . ?
N7 Fe6 N10 C19 -125.3(12) . . . . ?
Cl2 Fe6 N10 C19 -29.7(12) . . . . ?
O4 Fe6 N10 N11 -0.7(18) . . . . ?
O3 Fe6 N10 N11 -94.8(9) . . . . ?
O9 Fe6 N10 N11 -14.6(8) . . . . ?
N7 Fe6 N10 N11 72.0(9) . . . . ?
Cl2 Fe6 N10 N11 167.6(8) . . . . ?
C19 N10 N11 N10 0.5(17) . . . 8_565 ?
Fe6 N10 N11 N10 168.9(7) . . . 8_565 ?
C19 N10 N11 Fe2 176.8(8) . . . . ?
Fe6 N10 N11 Fe2 -14.8(13) . . . . ?
O9 Fe2 N11 N10 38.1(11) . . . . ?
O9 Fe2 N11 N10 146.1(11) 8_565 . . . ?
O8 Fe2 N11 N10 -87.9(11) . . . . ?
N8 Fe2 N11 N10 -129.3(11) 8_565 . . . ?
N8 Fe2 N11 N10 -46.6(11) . . . . ?
O9 Fe2 N11 N10 -146.1(11) . . . 8_565 ?
O9 Fe2 N11 N10 -38.1(11) 8_565 . . 8_565 ?
O8 Fe2 N11 N10 87.9(11) . . . 8_565 ?
N8 Fe2 N11 N10 46.6(11) 8_565 . . 8_565 ?
N8 Fe2 N11 N10 129.3(11) . . . 8_565 ?
O1 Fe4 O1 C22 81.5(11) 8_565 . . . ?
O8 Fe4 O1 C22 159.9(11) . . . . ?
N9 Fe4 O1 C22 -115.4(11) . . . . ?
N9 Fe4 O1 C22 -178.3(12) 8_565 . . . ?
Cl5 Fe4 O1 C22 -18.9(11) . . . . ?
O1 Fe4 O1 Fe9 -78.3(4) 8_565 . . . ?
O8 Fe4 O1 Fe9 0.1(3) . . . . ?
N9 Fe4 O1 Fe9 84.8(4) . . . . ?
N9 Fe4 O1 Fe9 21.9(14) 8_565 . . . ?
Cl5 Fe4 O1 Fe9 -178.7(3) . . . . ?
O5 Fe9 O1 C22 98.6(10) . . . . ?
O15 Fe9 O1 C22 159.3(13) . . . . ?
O14 Fe9 O1 C22 -76.7(10) . . . . ?
O8 Fe9 O1 C22 -160.5(11) . . . . ?
O2 Fe9 O1 C22 14.5(11) . . . . ?
O5 Fe9 O1 Fe4 -101.0(4) . . . . ?
O15 Fe9 O1 Fe4 -40.2(14) . . . . ?
O14 Fe9 O1 Fe4 83.7(4) . . . . ?
O8 Fe9 O1 Fe4 -0.1(3) . . . . ?
O2 Fe9 O1 Fe4 174.9(4) . . . . ?
O5 Fe9 O2 C23 -174.3(18) . . . . ?
O15 Fe9 O2 C23 106.9(18) . . . . ?
O1 Fe9 O2 C23 -82.1(18) . . . . ?
O14 Fe9 O2 C23 11.6(18) . . . . ?
O8 Fe9 O2 C23 -31(4) . . . . ?
O4 Fe6 O3 C24 55.6(9) . . . . ?
O9 Fe6 O3 C24 133.8(9) . . . . ?
N7 Fe6 O3 C24 160.0(13) . . . . ?
N10 Fe6 O3 C24 -140.3(9) . . . . ?
Cl2 Fe6 O3 C24 -46.3(9) . . . . ?
O4 Fe6 O3 Fe1 -75.5(4) . . . . ?
O9 Fe6 O3 Fe1 2.8(3) . . . . ?
N7 Fe6 O3 Fe1 28.9(15) . . . . ?
N10 Fe6 O3 Fe1 88.6(4) . . . . ?
Cl2 Fe6 O3 Fe1 -177.4(3) . . . . ?
O10 Fe1 O3 C24 -179.4(12) . . . . ?
O7 Fe1 O3 C24 -46.5(9) . . . . ?
O12 Fe1 O3 C24 120.8(9) . . . . ?
O9 Fe1 O3 C24 -130.7(9) . . . . ?
N2 Fe1 O3 C24 35.8(9) . . . . ?
Fe1 Fe1 O3 C24 143.1(8) 8_565 . . . ?
Fe5 Fe1 O3 C24 -87.1(9) . . . . ?
O10 Fe1 O3 Fe6 -51.6(14) . . . . ?
O7 Fe1 O3 Fe6 81.3(4) . . . . ?
O12 Fe1 O3 Fe6 -111.3(4) . . . . ?
O9 Fe1 O3 Fe6 -2.9(3) . . . . ?
N2 Fe1 O3 Fe6 163.7(4) . . . . ?
Fe1 Fe1 O3 Fe6 -89.1(3) 8_565 . . . ?
Fe5 Fe1 O3 Fe6 40.7(3) . . . . ?
O3 Fe6 O4 C25 -87.6(10) . . . . ?
O9 Fe6 O4 C25 -166.9(10) . . . . ?
N7 Fe6 O4 C25 107.1(10) . . . . ?
N10 Fe6 O4 C25 179.0(11) . . . . ?
Cl2 Fe6 O4 C25 10.9(10) . . . . ?
O3 Fe6 O4 Fe5 80.0(4) . . . . ?
O9 Fe6 O4 Fe5 0.8(3) . . . . ?
N7 Fe6 O4 Fe5 -85.2(4) . . . . ?
N10 Fe6 O4 Fe5 -13.3(14) . . . . ?
Cl2 Fe6 O4 Fe5 178.6(3) . . . . ?
O7 Fe5 O4 C25 83.4(9) . . . . ?
O15 Fe5 O4 C25 -144.2(11) . . . . ?
O5 Fe5 O4 C25 -91.5(9) . . . . ?
O9 Fe5 O4 C25 167.7(9) . . . . ?
N5 Fe5 O4 C25 -0.5(9) . . . . ?
Fe1 Fe5 O4 C25 124.7(9) . . . . ?
O7 Fe5 O4 Fe6 -85.1(4) . . . . ?
O15 Fe5 O4 Fe6 47.3(12) . . . . ?
O5 Fe5 O4 Fe6 100.0(4) . . . . ?
O9 Fe5 O4 Fe6 -0.8(3) . . . . ?
N5 Fe5 O4 Fe6 -169.0(4) . . . . ?
Fe1 Fe5 O4 Fe6 -43.8(3) . . . . ?
O7 Fe5 O5 C26 -75(4) . . . . ?
O15 Fe5 O5 C26 -152.6(10) . . . . ?
O4 Fe5 O5 C26 40.9(10) . . . . ?
O9 Fe5 O5 C26 119.5(9) . . . . ?
N5 Fe5 O5 C26 -59.2(10) . . . . ?
Fe1 Fe5 O5 C26 127.5(8) . . . . ?
O7 Fe5 O5 Fe9 84(4) . . . . ?
O15 Fe5 O5 Fe9 6.4(3) . . . . ?
O4 Fe5 O5 Fe9 -160.0(3) . . . . ?
O9 Fe5 O5 Fe9 -81.5(3) . . . . ?
N5 Fe5 O5 Fe9 99.9(4) . . . . ?
Fe1 Fe5 O5 Fe9 -73.5(5) . . . . ?
O15 Fe9 O5 C26 153.6(9) . . . . ?
O1 Fe9 O5 C26 -40.2(9) . . . . ?
O14 Fe9 O5 C26 104(3) . . . . ?
O8 Fe9 O5 C26 -120.2(9) . . . . ?
O2 Fe9 O5 C26 55.9(9) . . . . ?
O15 Fe9 O5 Fe5 -6.4(3) . . . . ?
O1 Fe9 O5 Fe5 159.9(3) . . . . ?
O14 Fe9 O5 Fe5 -56(3) . . . . ?
O8 Fe9 O5 Fe5 79.8(4) . . . . ?
O2 Fe9 O5 Fe5 -104.1(4) . . . . ?
O12 Fe8 O6 C27 -171.9(13) . . . . ?
O6 Fe8 O6 C27 -87.2(13) 8_565 . . . ?
N1 Fe8 O6 C27 174(3) . . . . ?
N1 Fe8 O6 C27 98.6(13) 8_565 . . . ?
Cl1 Fe8 O6 C27 4.7(13) . . . . ?
N4 Fe3 O7 Fe5 -10.6(6) . . . . ?
N3 Fe3 O7 Fe5 169.2(6) . . . . ?
Cl3 Fe3 O7 Fe5 -101.9(5) . . . . ?
Cl4 Fe3 O7 Fe5 80.0(5) . . . . ?
N4 Fe3 O7 Fe1 -177.7(6) . . . . ?
N3 Fe3 O7 Fe1 2.2(5) . . . . ?
Cl3 Fe3 O7 Fe1 91.0(5) . . . . ?
Cl4 Fe3 O7 Fe1 -87.1(6) . . . . ?
O15 Fe5 O7 Fe3 106.4(5) . . . . ?
O5 Fe5 O7 Fe3 30(4) . . . . ?
O4 Fe5 O7 Fe3 -86.1(5) . . . . ?
O9 Fe5 O7 Fe3 -164.6(5) . . . . ?
N5 Fe5 O7 Fe3 13.7(6) . . . . ?
Fe1 Fe5 O7 Fe3 -170.3(8) . . . . ?
O15 Fe5 O7 Fe1 -83.3(3) . . . . ?
O5 Fe5 O7 Fe1 -160(3) . . . . ?
O4 Fe5 O7 Fe1 84.2(3) . . . . ?
O9 Fe5 O7 Fe1 5.6(3) . . . . ?
N5 Fe5 O7 Fe1 -176.0(4) . . . . ?
O10 Fe1 O7 Fe3 -107.0(6) . . . . ?
O12 Fe1 O7 Fe3 -23.1(17) . . . . ?
O9 Fe1 O7 Fe3 164.3(6) . . . . ?
O3 Fe1 O7 Fe3 84.8(6) . . . . ?
N2 Fe1 O7 Fe3 -1.8(6) . . . . ?
Fe1 Fe1 O7 Fe3 -106.8(5) 8_565 . . . ?
Fe5 Fe1 O7 Fe3 170.0(8) . . . . ?
O10 Fe1 O7 Fe5 83.0(4) . . . . ?
O12 Fe1 O7 Fe5 166.9(12) . . . . ?
O9 Fe1 O7 Fe5 -5.7(3) . . . . ?
O3 Fe1 O7 Fe5 -85.2(3) . . . . ?
N2 Fe1 O7 Fe5 -171.8(4) . . . . ?
Fe1 Fe1 O7 Fe5 83.2(4) 8_565 . . . ?
O9 Fe2 O8 Fe9 118.7(5) . . . 8_565 ?
O9 Fe2 O8 Fe9 4.0(6) 8_565 . . 8_565 ?
N8 Fe2 O8 Fe9 -77.1(5) 8_565 . . 8_565 ?
N8 Fe2 O8 Fe9 -160.2(6) . . . 8_565 ?
N11 Fe2 O8 Fe9 -118.6(5) . . . 8_565 ?
O9 Fe2 O8 Fe9 -4.0(6) . . . . ?
O9 Fe2 O8 Fe9 -118.7(5) 8_565 . . . ?
N8 Fe2 O8 Fe9 160.2(6) 8_565 . . . ?
N8 Fe2 O8 Fe9 77.1(5) . . . . ?
N11 Fe2 O8 Fe9 118.6(5) . . . . ?
O9 Fe2 O8 Fe4 -122.6(2) . . . . ?
O9 Fe2 O8 Fe4 122.6(2) 8_565 . . . ?
N8 Fe2 O8 Fe4 41.5(3) 8_565 . . . ?
N8 Fe2 O8 Fe4 -41.5(3) . . . . ?
N11 Fe2 O8 Fe4 0.000(2) . . . . ?
O5 Fe9 O8 Fe2 -35.9(6) . . . . ?
O15 Fe9 O8 Fe2 43.2(5) . . . . ?
O1 Fe9 O8 Fe2 -126.8(6) . . . . ?
O14 Fe9 O8 Fe2 138.5(6) . . . . ?
O2 Fe9 O8 Fe2 -178(3) . . . . ?
O5 Fe9 O8 Fe9 -171.2(3) . . . 8_565 ?
O15 Fe9 O8 Fe9 -92.0(4) . . . 8_565 ?
O1 Fe9 O8 Fe9 97.9(4) . . . 8_565 ?
O14 Fe9 O8 Fe9 3.3(4) . . . 8_565 ?
O2 Fe9 O8 Fe9 47(3) . . . 8_565 ?
O5 Fe9 O8 Fe4 90.9(3) . . . . ?
O15 Fe9 O8 Fe4 170.1(3) . . . . ?
O1 Fe9 O8 Fe4 0.1(3) . . . . ?
O14 Fe9 O8 Fe4 -94.6(4) . . . . ?
O2 Fe9 O8 Fe4 -51(3) . . . . ?
O1 Fe4 O8 Fe2 132.4(2) . . . . ?
O1 Fe4 O8 Fe2 -132.4(2) 8_565 . . . ?
N9 Fe4 O8 Fe2 41.3(3) . . . . ?
N9 Fe4 O8 Fe2 -41.3(3) 8_565 . . . ?
Cl5 Fe4 O8 Fe2 180.000(16) . . . . ?
O1 Fe4 O8 Fe9 -95.2(4) . . . 8_565 ?
O1 Fe4 O8 Fe9 0.1(3) 8_565 . . 8_565 ?
N9 Fe4 O8 Fe9 173.8(4) . . . 8_565 ?
N9 Fe4 O8 Fe9 91.1(3) 8_565 . . 8_565 ?
Cl5 Fe4 O8 Fe9 -47.6(3) . . . 8_565 ?
O1 Fe4 O8 Fe9 -0.1(3) . . . . ?
O1 Fe4 O8 Fe9 95.2(4) 8_565 . . . ?
N9 Fe4 O8 Fe9 -91.1(3) . . . . ?
N9 Fe4 O8 Fe9 -173.8(4) 8_565 . . . ?
Cl5 Fe4 O8 Fe9 47.6(3) . . . . ?
O9 Fe2 O9 Fe1 -0.8(7) 8_565 . . . ?
O8 Fe2 O9 Fe1 -117.1(4) . . . . ?
N8 Fe2 O9 Fe1 118.7(9) 8_565 . . . ?
N8 Fe2 O9 Fe1 162.5(5) . . . . ?
N11 Fe2 O9 Fe1 77.0(5) . . . . ?
O9 Fe2 O9 Fe5 118.3(4) 8_565 . . . ?
O8 Fe2 O9 Fe5 2.1(5) . . . . ?
N8 Fe2 O9 Fe5 -122.2(9) 8_565 . . . ?
N8 Fe2 O9 Fe5 -78.4(5) . . . . ?
N11 Fe2 O9 Fe5 -163.9(5) . . . . ?
O9 Fe2 O9 Fe6 -123.1(3) 8_565 . . . ?
O8 Fe2 O9 Fe6 120.7(4) . . . . ?
N8 Fe2 O9 Fe6 -3.6(12) 8_565 . . . ?
N8 Fe2 O9 Fe6 40.2(4) . . . . ?
N11 Fe2 O9 Fe6 -45.3(4) . . . . ?
O10 Fe1 O9 Fe2 42.0(4) . . . . ?
O7 Fe1 O9 Fe2 138.4(5) . . . . ?
O12 Fe1 O9 Fe2 -39.8(5) . . . . ?
O3 Fe1 O9 Fe2 -126.0(5) . . . . ?
N2 Fe1 O9 Fe2 -173.0(9) . . . . ?
Fe1 Fe1 O9 Fe2 0.5(4) 8_565 . . . ?
Fe5 Fe1 O9 Fe2 133.1(5) . . . . ?
O10 Fe1 O9 Fe5 -91.1(3) . . . . ?
O7 Fe1 O9 Fe5 5.3(3) . . . . ?
O12 Fe1 O9 Fe5 -172.9(3) . . . . ?
O3 Fe1 O9 Fe5 100.9(3) . . . . ?
N2 Fe1 O9 Fe5 54.0(11) . . . . ?
Fe1 Fe1 O9 Fe5 -132.6(2) 8_565 . . . ?
O10 Fe1 O9 Fe6 170.7(3) . . . . ?
O7 Fe1 O9 Fe6 -92.9(3) . . . . ?
O12 Fe1 O9 Fe6 88.9(4) . . . . ?
O3 Fe1 O9 Fe6 2.7(3) . . . . ?
N2 Fe1 O9 Fe6 -44.2(11) . . . . ?
Fe1 Fe1 O9 Fe6 129.2(2) 8_565 . . . ?
Fe5 Fe1 O9 Fe6 -98.2(4) . . . . ?
O7 Fe5 O9 Fe2 -139.0(5) . . . . ?
O15 Fe5 O9 Fe2 -40.4(4) . . . . ?
O5 Fe5 O9 Fe2 39.6(5) . . . . ?
O4 Fe5 O9 Fe2 127.1(5) . . . . ?
N5 Fe5 O9 Fe2 -147.1(15) . . . . ?
Fe1 Fe5 O9 Fe2 -133.6(6) . . . . ?
O7 Fe5 O9 Fe1 -5.4(3) . . . . ?
O15 Fe5 O9 Fe1 93.1(3) . . . . ?
O5 Fe5 O9 Fe1 173.1(3) . . . . ?
O4 Fe5 O9 Fe1 -99.4(3) . . . . ?
N5 Fe5 O9 Fe1 -13.5(18) . . . . ?
O7 Fe5 O9 Fe6 94.7(3) . . . . ?
O15 Fe5 O9 Fe6 -166.8(3) . . . . ?
O5 Fe5 O9 Fe6 -86.8(3) . . . . ?
O4 Fe5 O9 Fe6 0.7(3) . . . . ?
N5 Fe5 O9 Fe6 86.6(17) . . . . ?
Fe1 Fe5 O9 Fe6 100.1(3) . . . . ?
O4 Fe6 O9 Fe2 -133.0(4) . . . . ?
O3 Fe6 O9 Fe2 131.8(4) . . . . ?
N7 Fe6 O9 Fe2 -41.5(4) . . . . ?
N10 Fe6 O9 Fe2 43.2(4) . . . . ?
Cl2 Fe6 O9 Fe2 128(6) . . . . ?
O4 Fe6 O9 Fe1 92.3(3) . . . . ?
O3 Fe6 O9 Fe1 -2.9(3) . . . . ?
N7 Fe6 O9 Fe1 -176.2(4) . . . . ?
N10 Fe6 O9 Fe1 -91.5(3) . . . . ?
Cl2 Fe6 O9 Fe1 -6(7) . . . . ?
O4 Fe6 O9 Fe5 -0.8(3) . . . . ?
O3 Fe6 O9 Fe5 -96.0(3) . . . . ?
N7 Fe6 O9 Fe5 90.7(3) . . . . ?
N10 Fe6 O9 Fe5 175.4(3) . . . . ?
Cl2 Fe6 O9 Fe5 -99(6) . . . . ?
O15 Fe7 O10 Fe1 -124.6(6) 8_565 . . . ?
O15 Fe7 O10 Fe1 -12.4(7) . . . . ?
O13 Fe7 O10 Fe1 111.5(6) . . . . ?
O15 Fe7 O10 Fe1 12.4(7) 8_565 . . 8_565 ?
O15 Fe7 O10 Fe1 124.6(6) . . . 8_565 ?
O13 Fe7 O10 Fe1 -111.5(6) . . . 8_565 ?
O7 Fe1 O10 Fe7 -33.7(7) . . . . ?
O12 Fe1 O10 Fe7 159.7(7) . . . . ?
O9 Fe1 O10 Fe7 51.3(6) . . . . ?
O3 Fe1 O10 Fe7 99.1(11) . . . . ?
N2 Fe1 O10 Fe7 -117.8(6) . . . . ?
Fe1 Fe1 O10 Fe7 146.5(9) 8_565 . . . ?
Fe5 Fe1 O10 Fe7 6.7(6) . . . . ?
O7 Fe1 O10 Fe1 179.8(4) . . . 8_565 ?
O12 Fe1 O10 Fe1 13.1(4) . . . 8_565 ?
O9 Fe1 O10 Fe1 -95.2(4) . . . 8_565 ?
O3 Fe1 O10 Fe1 -47.5(15) . . . 8_565 ?
N2 Fe1 O10 Fe1 95.7(5) . . . 8_565 ?
Fe5 Fe1 O10 Fe1 -139.8(4) . . . 8_565 ?
O6 Fe8 O12 Fe1 -70.4(6) . . . 8_565 ?
O6 Fe8 O12 Fe1 -162.3(6) 8_565 . . 8_565 ?
N1 Fe8 O12 Fe1 108.2(6) . . . 8_565 ?
N1 Fe8 O12 Fe1 19.1(6) 8_565 . . 8_565 ?
Cl1 Fe8 O12 Fe1 -116.3(5) . . . 8_565 ?
O6 Fe8 O12 Fe1 162.3(6) . . . . ?
O6 Fe8 O12 Fe1 70.4(6) 8_565 . . . ?
N1 Fe8 O12 Fe1 -19.1(6) . . . . ?
N1 Fe8 O12 Fe1 -108.2(6) 8_565 . . . ?
Cl1 Fe8 O12 Fe1 116.3(5) . . . . ?
O10 Fe1 O12 Fe8 125.8(6) . . . . ?
O7 Fe1 O12 Fe8 40.3(17) . . . . ?
O9 Fe1 O12 Fe8 -147.4(5) . . . . ?
O3 Fe1 O12 Fe8 -68.2(6) . . . . ?
N2 Fe1 O12 Fe8 19.1(6) . . . . ?
Fe1 Fe1 O12 Fe8 138.8(8) 8_565 . . . ?
Fe5 Fe1 O12 Fe8 -158.1(3) . . . . ?
O10 Fe1 O12 Fe1 -13.0(4) . . . 8_565 ?
O7 Fe1 O12 Fe1 -98.4(14) . . . 8_565 ?
O9 Fe1 O12 Fe1 73.8(4) . . . 8_565 ?
O3 Fe1 O12 Fe1 153.0(4) . . . 8_565 ?
N2 Fe1 O12 Fe1 -119.7(4) . . . 8_565 ?
Fe5 Fe1 O12 Fe1 63.1(7) . . . 8_565 ?
O15 Fe7 O13 C28 -108.2(5) 8_565 . . . ?
O15 Fe7 O13 C28 108.2(5) . . . . ?
O10 Fe7 O13 C28 0.000(4) . . . . ?
O5 Fe9 O14 Fe9 134(2) . . . 8_565 ?
O15 Fe9 O14 Fe9 84.5(4) . . . 8_565 ?
O1 Fe9 O14 Fe9 -82.6(4) . . . 8_565 ?
O8 Fe9 O14 Fe9 -3.3(4) . . . 8_565 ?
O2 Fe9 O14 Fe9 -179.0(4) . . . 8_565 ?
O15 Fe7 O15 Fe5 124.3(4) 8_565 . . . ?
O10 Fe7 O15 Fe5 13.6(6) . . . . ?
O13 Fe7 O15 Fe5 -87.2(9) . . . . ?
O15 Fe7 O15 Fe9 -14.4(7) 8_565 . . . ?
O10 Fe7 O15 Fe9 -125.1(5) . . . . ?
O13 Fe7 O15 Fe9 134.1(8) . . . . ?
O7 Fe5 O15 Fe7 32.2(5) . . . . ?
O5 Fe5 O15 Fe7 -153.4(5) . . . . ?
O4 Fe5 O15 Fe7 -99.6(11) . . . . ?
O9 Fe5 O15 Fe7 -52.7(5) . . . . ?
N5 Fe5 O15 Fe7 116.1(5) . . . . ?
Fe1 Fe5 O15 Fe7 -9.1(4) . . . . ?
O7 Fe5 O15 Fe9 179.2(3) . . . . ?
O5 Fe5 O15 Fe9 -6.4(3) . . . . ?
O4 Fe5 O15 Fe9 47.4(12) . . . . ?
O9 Fe5 O15 Fe9 94.3(3) . . . . ?
N5 Fe5 O15 Fe9 -96.9(4) . . . . ?
Fe1 Fe5 O15 Fe9 138.0(3) . . . . ?
O5 Fe9 O15 Fe7 153.1(5) . . . . ?
O1 Fe9 O15 Fe7 90.8(13) . . . . ?
O14 Fe9 O15 Fe7 -33.0(5) . . . . ?
O8 Fe9 O15 Fe7 51.4(5) . . . . ?
O2 Fe9 O15 Fe7 -124.4(5) . . . . ?
O5 Fe9 O15 Fe5 6.4(3) . . . . ?
O1 Fe9 O15 Fe5 -55.9(14) . . . . ?
O14 Fe9 O15 Fe5 -179.7(3) . . . . ?
O8 Fe9 O15 Fe5 -95.4(3) . . . . ?
O2 Fe9 O15 Fe5 88.9(4) . . . . ?
